data_7047227
loop_
_publ_author_name
'Otang, Mathew E.'
'Josephson, David'
'Duppong, Todd'
'Stahl, Lothar'

_publ_section_title
;
 The chameleonic reactivity of dilithio
 bis(alkylamido)cyclodiphosph(iii)azanes with chlorophosphines.
;
_journal_issue 33
_journal_name_full 'Dalton transactions (Cambridge, England : 2003)'
_journal_page_first 11625
_journal_page_last 11635
_journal_paper_doi 10.1039/c8dt02087f
_journal_volume 47
_journal_year 2018
_chemical_formula_moiety 'C28 H54.46 Li2 N4 O2 P2'
_chemical_formula_sum 'C28 H54.05 Li2 N4 O2 P2'
_chemical_formula_weight 554.62
_chemical_melting_point 391
_chemical_properties_physical Air-sensitive,Moisture-sensitive
_space_group_crystal_system monoclinic
_space_group_IT_number 14
_space_group_name_Hall '-P 2ybc'
_space_group_name_H-M_alt 'P 1 21/c 1'
_symmetry_space_group_name_Hall '-P 2ybc'
_symmetry_space_group_name_H-M 'P 1 21/c 1'
_atom_sites_solution_hydrogens geom
_audit_creation_date 2018-05-13
_audit_creation_method
;
Olex2 1.2
(compiled 2018.04.26 svn.r3504 for OlexSys, GUI svn.r5492)
;
_audit_update_record
;
2018-05-14 deposited with the CCDC.
2018-08-07 downloaded from the CCDC.
;
_cell_angle_alpha 90
_cell_angle_beta 118.0191(9)
_cell_angle_gamma 90
_cell_formula_units_Z 4
_cell_length_a 18.8882(6)
_cell_length_b 10.0899(3)
_cell_length_c 19.7056(6)
_cell_measurement_reflns_used 9933
_cell_measurement_temperature 100(2)
_cell_measurement_theta_max 32.08
_cell_measurement_theta_min 2.36
_cell_volume 3315.32(18)
_computing_molecular_graphics 'Olex2 (Dolomanov et al., 2009)'
_computing_publication_material 'Olex2 (Dolomanov et al., 2009)'
_computing_structure_refinement 'XL (Sheldrick, 2008)'
_computing_structure_solution 'XS (Sheldrick, 2008)'
_diffrn_ambient_temperature 99.94
_diffrn_measured_fraction_theta_full 1.000
_diffrn_measured_fraction_theta_max 0.993
_diffrn_measurement_device_type 'Bruker APEX-II CCD'
_diffrn_measurement_method '\f and \w scans'
_diffrn_radiation_type MoK\a
_diffrn_radiation_wavelength 0.71073
_diffrn_reflns_av_R_equivalents 0.0293
_diffrn_reflns_av_unetI/netI 0.0264
_diffrn_reflns_Laue_measured_fraction_full 1.000
_diffrn_reflns_Laue_measured_fraction_max 0.993
_diffrn_reflns_limit_h_max 28
_diffrn_reflns_limit_h_min -28
_diffrn_reflns_limit_k_max 15
_diffrn_reflns_limit_k_min -14
_diffrn_reflns_limit_l_max 29
_diffrn_reflns_limit_l_min -29
_diffrn_reflns_number 62159
_diffrn_reflns_point_group_measured_fraction_full 1.000
_diffrn_reflns_point_group_measured_fraction_max 0.993
_diffrn_reflns_theta_full 26.000
_diffrn_reflns_theta_max 32.387
_diffrn_reflns_theta_min 2.071
_diffrn_standards_number 0
_exptl_absorpt_coefficient_mu 0.160
_exptl_absorpt_correction_T_max 0.7462
_exptl_absorpt_correction_T_min 0.7035
_exptl_absorpt_correction_type multi-scan
_exptl_absorpt_process_details SADABS
_exptl_crystal_colour 'clear light colourless'
_exptl_crystal_colour_lustre clear
_exptl_crystal_colour_modifier light
_exptl_crystal_colour_primary colourless
_exptl_crystal_density_diffrn 1.111
_exptl_crystal_description plank
_exptl_crystal_F_000 1208
_exptl_crystal_recrystallization_method 'Re-crystallisation from solvent: THF'
_exptl_crystal_size_max 0.63
_exptl_crystal_size_mid 0.59
_exptl_crystal_size_min 0.22
_refine_diff_density_max 1.308
_refine_diff_density_min -1.137
_refine_diff_density_rms 0.066
_refine_ls_extinction_method none
_refine_ls_goodness_of_fit_ref 1.026
_refine_ls_hydrogen_treatment constr
_refine_ls_matrix_type full
_refine_ls_number_parameters 344
_refine_ls_number_reflns 11816
_refine_ls_number_restraints 4
_refine_ls_restrained_S_all 1.166
_refine_ls_R_factor_all 0.0623
_refine_ls_R_factor_gt 0.0490
_refine_ls_shift/su_max 0.002
_refine_ls_shift/su_mean 0.000
_refine_ls_structure_factor_coef Fsqd
_refine_ls_weighting_details 'w=1/[\s^2^(Fo^2^)+(0.0666P)^2^+2.1831P] where P=(Fo^2^+2Fc^2^)/3'
_refine_ls_weighting_scheme calc
_refine_ls_wR_factor_gt 0.1279
_refine_ls_wR_factor_ref 0.1392
_reflns_Friedel_coverage 0.000
_reflns_number_gt 9714
_reflns_number_total 11816
_reflns_threshold_expression 'I > 2\s(I)'
_cod_data_source_file c8dt02087f2.cif
_cod_data_source_block mat38n
_cod_depositor_comments 'Adding full bibliography for 7047223--7047227.cif.'
_cod_original_cell_volume 3315.31(18)
_cod_database_code 7047227
_shelx_shelxl_version_number 2014/7
_shelx_space_group_comment
;
The symmetry employed for this shelxl refinement is uniquely defined
by the following loop, which should always be used as a source of
symmetry information in preference to the above space-group names.
They are only intended as comments.
;
_shelx_estimated_absorpt_t_max 0.966
_shelx_estimated_absorpt_t_min 0.906
_olex2_refinement_description
;
1. Fixed Uiso
 At 1.2 times of:
  All C(H) groups, All C(H,H) groups
 At 1.5 times of:
  All C(H,H,H) groups
2. Restrained distances
 C2-C1 \\sim C4-C2 \\sim C4-C3
 with sigma of 0.02
 O1-C1 \\sim O1-C4
 with sigma of 0.02
3. Uiso/Uaniso restraints and constraints
Uanis(C2A) = Uanis(C4A) = Uanis(C1A) = Uanis(C3A)
Uanis(C1A) = Uanis(C2A) = Uanis(C3A) = Uanis(C4A)
Uanis(C1) = Uanis(C2) = Uanis(C4) = Uanis(C3)
Uanis(C1) = Uanis(C2) = Uanis(C3) = Uanis(C4)
Uanis(C1A) = Uanis(C1) = Uanis(C2A) = Uanis(C2) = Uanis(C3) = Uanis(C3A) =
Uanis(C4) = Uanis(C4A)
4. Others
 Sof(C1A)=Sof(H1AA)=Sof(C2A)=Sof(H2AA)=Sof(C3A)=Sof(H3AA)=Sof(C4A)=Sof(H4AA)=
 Sof(H4AB)=1-FVAR(1)
 Sof(C1)=Sof(H1A)=Sof(H1B)=Sof(C2)=Sof(H2A)=Sof(H2B)=Sof(C3)=Sof(H3A)=Sof(H3B)=
 Sof(C4)=Sof(H4)=FVAR(1)
5.a Ternary CH refined with riding coordinates:
 C24(H24), C30(H30)
5.b Secondary CH2 refined with riding coordinates:
 C5(H5A,H5B), C6(H6A,H6B), C7(H7A,H7B), C8(H8A,H8B), C25(H25A,H25B), C26(H26A,
 H26B), C27(H27A,H27B), C28(H28A,H28B), C29(H29A,H29B), C31(H31A,H31B),
 C32(H32A,H32B), C33(H33A,H33B), C34(H34A,H34B), C35(H35A,H35B), C1(H1A,H1B),
 C2(H2A,H2B), C3(H3A,H3B), C4A(H4AA,H4AB)
5.c Aromatic/amide H refined with riding coordinates:
 C4(H4), C1A(H1AA), C2A(H2AA), C3A(H3AA)
5.d Idealised Me refined as rotating group:
 C11(H11A,H11B,H11C), C12(H12A,H12B,H12C), C13(H13A,H13B,H13C), C21(H21A,H21B,
 H21C), C22(H22A,H22B,H22C), C23(H23A,H23B,H23C)
;
_olex2_submission_special_instructions 'No special instructions were received'

loop_
_space_group_symop_operation_xyz
'x, y, z'
'-x, y+1/2, -z+1/2'
'-x, -y, -z'
'x, -y-1/2, z-1/2'

loop_
_atom_site_label
_atom_site_type_symbol
_atom_site_fract_x
_atom_site_fract_y
_atom_site_fract_z
_atom_site_U_iso_or_equiv
_atom_site_adp_type
_atom_site_occupancy
_atom_site_site_symmetry_order
_atom_site_calc_flag
_atom_site_refinement_flags_posn
_atom_site_refinement_flags_occupancy
_atom_site_disorder_assembly
_atom_site_disorder_group
P1 P 0.19799(2) 0.28596(3) 0.48009(2) 0.01482(7) Uani 1 1 d . . . .
P2 P 0.33500(2) 0.36506(3) 0.59878(2) 0.01510(7) Uani 1 1 d . . . .
Li1 Li 0.28243(14) 0.4915(2) 0.46139(14) 0.0230(4) Uani 1 1 d . . . .
Li2 Li 0.20822(14) 0.5371(2) 0.53734(13) 0.0206(4) Uani 1 1 d . . . .
O2 O 0.15338(6) 0.68648(10) 0.55355(7) 0.0263(2) Uani 1 1 d . . . .
O1 O 0.29852(8) 0.61184(12) 0.39382(7) 0.0349(3) Uani 1 1 d D . . .
N1 N 0.30129(6) 0.29789(10) 0.50515(6) 0.01618(18) Uani 1 1 d . . . .
N2 N 0.23354(6) 0.34005(10) 0.57574(5) 0.01494(18) Uani 1 1 d . . . .
N3 N 0.16503(6) 0.42842(10) 0.43465(6) 0.01742(19) Uani 1 1 d . . . .
N4 N 0.33190(6) 0.52468(10) 0.57883(6) 0.01801(19) Uani 1 1 d . . . .
C10 C 0.34454(8) 0.19207(13) 0.48811(7) 0.0216(2) Uani 1 1 d . . . .
C11 C 0.30340(9) 0.17129(16) 0.40094(8) 0.0276(3) Uani 1 1 d . . . .
H11A H 0.2483 0.1408 0.3834 0.041 Uiso 1 1 calc GR . . .
H11B H 0.3329 0.1046 0.3881 0.041 Uiso 1 1 calc GR . . .
H11C H 0.3026 0.2551 0.3755 0.041 Uiso 1 1 calc GR . . .
C12 C 0.43099(9) 0.23712(18) 0.51554(10) 0.0332(3) Uani 1 1 d . . . .
H12A H 0.4311 0.3200 0.4897 0.050 Uiso 1 1 calc GR . . .
H12B H 0.4601 0.1688 0.5033 0.050 Uiso 1 1 calc GR . . .
H12C H 0.4572 0.2514 0.5713 0.050 Uiso 1 1 calc GR . . .
C13 C 0.34390(11) 0.06159(15) 0.52745(10) 0.0348(3) Uani 1 1 d . . . .
H13A H 0.3705 0.0744 0.5833 0.052 Uiso 1 1 calc GR . . .
H13B H 0.3724 -0.0065 0.5143 0.052 Uiso 1 1 calc GR . . .
H13C H 0.2884 0.0333 0.5099 0.052 Uiso 1 1 calc GR . . .
C20 C 0.20764(7) 0.28661(12) 0.63001(7) 0.0177(2) Uani 1 1 d . . . .
C21 C 0.24131(8) 0.37530(15) 0.70131(7) 0.0248(3) Uani 1 1 d . . . .
H21A H 0.3000 0.3733 0.7263 0.037 Uiso 1 1 calc GR . . .
H21B H 0.2228 0.3430 0.7372 0.037 Uiso 1 1 calc GR . . .
H21C H 0.2226 0.4664 0.6861 0.037 Uiso 1 1 calc GR . . .
C22 C 0.23670(9) 0.14378(14) 0.65402(9) 0.0278(3) Uani 1 1 d . . . .
H22A H 0.2154 0.0869 0.6084 0.042 Uiso 1 1 calc GR . . .
H22B H 0.2178 0.1116 0.6896 0.042 Uiso 1 1 calc GR . . .
H22C H 0.2954 0.1416 0.6794 0.042 Uiso 1 1 calc GR . . .
C23 C 0.11592(8) 0.29038(14) 0.59101(8) 0.0228(2) Uani 1 1 d . . . .
H23A H 0.0975 0.3821 0.5777 0.034 Uiso 1 1 calc GR . . .
H23B H 0.0973 0.2550 0.6262 0.034 Uiso 1 1 calc GR . . .
H23C H 0.0942 0.2365 0.5442 0.034 Uiso 1 1 calc GR . . .
C5 C 0.09536(9) 0.68937(15) 0.58139(9) 0.0270(3) Uani 1 1 d . . . .
H5A H 0.1179 0.6501 0.6334 0.032 Uiso 1 1 calc R . . .
H5B H 0.0466 0.6394 0.5465 0.032 Uiso 1 1 calc R . . .
C6 C 0.07589(9) 0.83478(16) 0.58334(9) 0.0311(3) Uani 1 1 d . . . .
H6A H 0.1152 0.8776 0.6316 0.037 Uiso 1 1 calc R . . .
H6B H 0.0212 0.8466 0.5774 0.037 Uiso 1 1 calc R . . .
C7 C 0.08208(8) 0.88899(14) 0.51418(9) 0.0265(3) Uani 1 1 d . . . .
H7A H 0.0325 0.8714 0.4657 0.032 Uiso 1 1 calc R . . .
H7B H 0.0929 0.9855 0.5191 0.032 Uiso 1 1 calc R . . .
C8 C 0.15262(9) 0.81178(14) 0.51778(10) 0.0293(3) Uani 1 1 d . . . .
H8A H 0.1462 0.7976 0.4655 0.035 Uiso 1 1 calc R . . .
H8B H 0.2033 0.8604 0.5486 0.035 Uiso 1 1 calc R . . .
C24 C 0.09119(7) 0.42229(12) 0.36142(7) 0.0169(2) Uani 1 1 d . . . .
H24 H 0.0629 0.3378 0.3601 0.020 Uiso 1 1 calc R . . .
C25 C 0.03553(8) 0.53768(14) 0.35407(7) 0.0214(2) Uani 1 1 d . . . .
H25A H 0.0643 0.6222 0.3594 0.026 Uiso 1 1 calc R . . .
H25B H 0.0214 0.5327 0.3964 0.026 Uiso 1 1 calc R . . .
C26 C -0.04148(8) 0.53711(16) 0.27712(8) 0.0271(3) Uani 1 1 d . . . .
H26A H -0.0732 0.4570 0.2739 0.033 Uiso 1 1 calc R . . .
H26B H -0.0742 0.6158 0.2741 0.033 Uiso 1 1 calc R . . .
C27 C -0.02299(9) 0.53862(15) 0.20982(8) 0.0262(3) Uani 1 1 d . . . .
H27A H -0.0737 0.5325 0.1610 0.031 Uiso 1 1 calc R . . .
H27B H 0.0034 0.6233 0.2097 0.031 Uiso 1 1 calc R . . .
C28 C 0.03146(9) 0.42362(15) 0.21517(8) 0.0270(3) Uani 1 1 d . . . .
H28A H 0.0458 0.4305 0.1730 0.032 Uiso 1 1 calc R . . .
H28B H 0.0024 0.3391 0.2088 0.032 Uiso 1 1 calc R . . .
C29 C 0.10803(8) 0.42299(15) 0.29234(7) 0.0236(3) Uani 1 1 d . . . .
H29A H 0.1403 0.5023 0.2955 0.028 Uiso 1 1 calc R . . .
H29B H 0.1401 0.3437 0.2950 0.028 Uiso 1 1 calc R . . .
C30 C 0.39987(7) 0.60384(12) 0.63357(7) 0.0180(2) Uani 1 1 d . . . .
H30 H 0.4212 0.5610 0.6852 0.022 Uiso 1 1 calc R . . .
C31 C 0.46792(8) 0.61125(16) 0.61263(10) 0.0299(3) Uani 1 1 d . . . .
H31A H 0.4471 0.6483 0.5602 0.036 Uiso 1 1 calc R . . .
H31B H 0.4879 0.5207 0.6123 0.036 Uiso 1 1 calc R . . .
C32 C 0.53749(8) 0.69725(16) 0.66903(10) 0.0312(3) Uani 1 1 d . . . .
H32A H 0.5619 0.6557 0.7206 0.037 Uiso 1 1 calc R . . .
H32B H 0.5791 0.7024 0.6520 0.037 Uiso 1 1 calc R . . .
C33 C 0.50926(8) 0.83660(15) 0.67414(9) 0.0279(3) Uani 1 1 d . . . .
H33A H 0.5547 0.8882 0.7132 0.034 Uiso 1 1 calc R . . .
H33B H 0.4901 0.8818 0.6240 0.034 Uiso 1 1 calc R . . .
C34 C 0.44218(9) 0.83120(15) 0.69568(9) 0.0281(3) Uani 1 1 d . . . .
H34A H 0.4221 0.9220 0.6952 0.034 Uiso 1 1 calc R . . .
H34B H 0.4632 0.7956 0.7485 0.034 Uiso 1 1 calc R . . .
C35 C 0.37264(8) 0.74359(14) 0.63975(8) 0.0231(2) Uani 1 1 d . . . .
H35A H 0.3315 0.7383 0.6573 0.028 Uiso 1 1 calc R . . .
H35B H 0.3476 0.7852 0.5882 0.028 Uiso 1 1 calc R . . .
C1 C 0.2511(2) 0.7361(3) 0.37523(19) 0.0481(4) Uani 0.728(3) 1 d D P A 1
H1A H 0.1939 0.7165 0.3586 0.058 Uiso 0.728(3) 1 calc R P A 1
H1B H 0.2715 0.7951 0.4206 0.058 Uiso 0.728(3) 1 calc R P A 1
C2 C 0.2605(2) 0.7984(3) 0.31277(19) 0.0481(4) Uani 0.728(3) 1 d D P A 1
H2A H 0.2496 0.8948 0.3098 0.058 Uiso 0.728(3) 1 calc R P A 1
H2B H 0.2250 0.7571 0.2625 0.058 Uiso 0.728(3) 1 calc R P A 1
C3 C 0.34784(19) 0.7707(3) 0.33737(19) 0.0481(4) Uani 0.728(3) 1 d D P A 1
H3A H 0.3839 0.8287 0.3803 0.058 Uiso 0.728(3) 1 calc R P A 1
H3B H 0.3604 0.7794 0.2941 0.058 Uiso 0.728(3) 1 calc R P A 1
C4 C 0.3519(2) 0.6235(3) 0.36346(19) 0.0481(4) Uani 0.728(3) 1 d D P A 1
H4 H 0.3843 0.5552 0.3595 0.058 Uiso 0.728(3) 1 calc R P A 1
C1A C 0.2983(5) 0.7446(8) 0.4002(5) 0.0481(4) Uani 0.272(3) 1 d . P A 2
H1AA H 0.2950 0.7935 0.4398 0.058 Uiso 0.272(3) 1 calc R P A 2
C2A C 0.3043(6) 0.8018(8) 0.3306(5) 0.0481(4) Uani 0.272(3) 1 d . P A 2
H2AA H 0.3063 0.8925 0.3187 0.058 Uiso 0.272(3) 1 calc R P A 2
C3A C 0.3061(5) 0.6949(8) 0.2900(5) 0.0481(4) Uani 0.272(3) 1 d . P A 2
H3AA H 0.2955 0.6966 0.2379 0.058 Uiso 0.272(3) 1 calc R P A 2
C4A C 0.3281(5) 0.5693(9) 0.3410(5) 0.0481(4) Uani 0.272(3) 1 d . P A 2
H4AA H 0.2996 0.4897 0.3113 0.058 Uiso 0.272(3) 1 calc R P A 2
H4AB H 0.3866 0.5527 0.3677 0.058 Uiso 0.272(3) 1 calc R P A 2

loop_
_atom_site_aniso_label
_atom_site_aniso_U_11
_atom_site_aniso_U_22
_atom_site_aniso_U_33
_atom_site_aniso_U_23
_atom_site_aniso_U_13
_atom_site_aniso_U_12
P1 0.01579(14) 0.01239(13) 0.01190(13) -0.00021(9) 0.00287(11) -0.00019(10)
P2 0.01281(13) 0.01541(14) 0.01389(13) -0.00011(10) 0.00362(11) 0.00040(10)
Li1 0.0241(11) 0.0213(11) 0.0225(10) 0.0028(9) 0.0100(9) -0.0013(9)
Li2 0.0195(10) 0.0174(10) 0.0224(10) -0.0011(8) 0.0079(9) 0.0013(8)
O2 0.0258(5) 0.0173(4) 0.0391(6) -0.0005(4) 0.0180(4) 0.0042(4)
O1 0.0487(7) 0.0281(5) 0.0398(6) 0.0062(5) 0.0307(6) -0.0006(5)
N1 0.0162(4) 0.0162(4) 0.0141(4) -0.0012(3) 0.0054(4) 0.0023(3)
N2 0.0136(4) 0.0172(4) 0.0114(4) -0.0003(3) 0.0037(3) -0.0025(3)
N3 0.0165(4) 0.0142(4) 0.0141(4) 0.0012(3) 0.0010(4) 0.0005(3)
N4 0.0143(4) 0.0154(4) 0.0191(5) -0.0010(4) 0.0035(4) -0.0026(3)
C10 0.0232(6) 0.0205(6) 0.0196(5) -0.0009(4) 0.0087(5) 0.0063(5)
C11 0.0299(7) 0.0316(7) 0.0211(6) -0.0060(5) 0.0117(5) 0.0038(6)
C12 0.0220(7) 0.0446(9) 0.0314(7) -0.0085(7) 0.0113(6) 0.0069(6)
C13 0.0468(9) 0.0219(7) 0.0336(8) 0.0056(6) 0.0172(7) 0.0149(6)
C20 0.0172(5) 0.0191(5) 0.0145(5) 0.0018(4) 0.0056(4) -0.0021(4)
C21 0.0227(6) 0.0351(7) 0.0149(5) -0.0033(5) 0.0074(5) -0.0038(5)
C22 0.0277(7) 0.0220(6) 0.0282(7) 0.0090(5) 0.0084(6) -0.0005(5)
C23 0.0173(5) 0.0291(7) 0.0216(6) -0.0003(5) 0.0087(5) -0.0039(5)
C5 0.0253(6) 0.0293(7) 0.0272(7) 0.0038(5) 0.0130(6) 0.0066(5)
C6 0.0281(7) 0.0336(8) 0.0280(7) -0.0059(6) 0.0102(6) 0.0102(6)
C7 0.0192(6) 0.0198(6) 0.0328(7) -0.0011(5) 0.0057(5) 0.0027(5)
C8 0.0289(7) 0.0192(6) 0.0429(8) 0.0001(6) 0.0195(6) 0.0011(5)
C24 0.0166(5) 0.0154(5) 0.0128(5) 0.0015(4) 0.0020(4) 0.0003(4)
C25 0.0174(5) 0.0278(6) 0.0164(5) 0.0002(5) 0.0058(4) 0.0050(5)
C26 0.0187(6) 0.0365(8) 0.0206(6) 0.0027(5) 0.0045(5) 0.0063(5)
C27 0.0297(7) 0.0258(6) 0.0161(5) 0.0048(5) 0.0050(5) 0.0086(5)
C28 0.0335(7) 0.0260(7) 0.0149(5) -0.0004(5) 0.0059(5) 0.0073(5)
C29 0.0243(6) 0.0274(6) 0.0168(5) -0.0003(5) 0.0078(5) 0.0075(5)
C30 0.0136(5) 0.0182(5) 0.0180(5) -0.0008(4) 0.0039(4) -0.0024(4)
C31 0.0188(6) 0.0337(7) 0.0387(8) -0.0144(6) 0.0148(6) -0.0075(5)
C32 0.0165(6) 0.0351(8) 0.0389(8) -0.0069(6) 0.0104(6) -0.0067(5)
C33 0.0201(6) 0.0268(7) 0.0277(7) -0.0004(5) 0.0036(5) -0.0083(5)
C34 0.0239(6) 0.0253(7) 0.0294(7) -0.0095(5) 0.0078(5) -0.0058(5)
C35 0.0173(5) 0.0216(6) 0.0271(6) -0.0064(5) 0.0077(5) -0.0029(4)
C1 0.0534(9) 0.0439(7) 0.0605(9) 0.0119(6) 0.0378(8) 0.0064(6)
C2 0.0534(9) 0.0439(7) 0.0605(9) 0.0119(6) 0.0378(8) 0.0064(6)
C3 0.0534(9) 0.0439(7) 0.0605(9) 0.0119(6) 0.0378(8) 0.0064(6)
C4 0.0534(9) 0.0439(7) 0.0605(9) 0.0119(6) 0.0378(8) 0.0064(6)
C1A 0.0534(9) 0.0439(7) 0.0605(9) 0.0119(6) 0.0378(8) 0.0064(6)
C2A 0.0534(9) 0.0439(7) 0.0605(9) 0.0119(6) 0.0378(8) 0.0064(6)
C3A 0.0534(9) 0.0439(7) 0.0605(9) 0.0119(6) 0.0378(8) 0.0064(6)
C4A 0.0534(9) 0.0439(7) 0.0605(9) 0.0119(6) 0.0378(8) 0.0064(6)

loop_
_atom_type_symbol
_atom_type_description
_atom_type_scat_dispersion_real
_atom_type_scat_dispersion_imag
_atom_type_scat_source
C C 0.0033 0.0016 'International Tables Vol C Tables 4.2.6.8 and 6.1.1.4'
H H 0.0000 0.0000 'International Tables Vol C Tables 4.2.6.8 and 6.1.1.4'
Li Li -0.0003 0.0001 'International Tables Vol C Tables 4.2.6.8 and 6.1.1.4'
N N 0.0061 0.0033 'International Tables Vol C Tables 4.2.6.8 and 6.1.1.4'
O O 0.0106 0.0060 'International Tables Vol C Tables 4.2.6.8 and 6.1.1.4'
P P 0.1023 0.0942 'International Tables Vol C Tables 4.2.6.8 and 6.1.1.4'

loop_
_geom_angle_atom_site_label_1
_geom_angle_atom_site_label_2
_geom_angle_atom_site_label_3
_geom_angle
P2 P1 Li1 60.41(5)
P2 P1 Li2 60.74(5)
Li2 P1 Li1 54.84(7)
N1 P1 P2 41.42(3)
N1 P1 Li1 49.83(6)
N1 P1 Li2 88.11(6)
N2 P1 P2 40.99(3)
N2 P1 Li1 87.49(6)
N2 P1 Li2 49.98(6)
N2 P1 N1 82.24(5)
N3 P1 P2 100.26(4)
N3 P1 Li1 50.57(6)
N3 P1 Li2 49.86(6)
N3 P1 N1 100.17(5)
N3 P1 N2 99.62(5)
P1 P2 Li1 61.19(5)
P1 P2 Li2 60.99(5)
Li1 P2 Li2 55.14(7)
N1 P2 P1 41.38(3)
N1 P2 Li1 50.34(6)
N1 P2 Li2 88.30(6)
N2 P2 P1 40.90(3)
N2 P2 Li1 88.08(6)
N2 P2 Li2 50.15(6)
N2 P2 N1 82.10(5)
N4 P2 P1 99.88(4)
N4 P2 Li1 49.55(6)
N4 P2 Li2 49.51(6)
N4 P2 N1 99.74(5)
N4 P2 N2 99.50(5)
P2 Li1 P1 58.40(5)
Li2 Li1 P1 62.56(8)
Li2 Li1 P2 62.69(7)
O1 Li1 P1 149.14(12)
O1 Li1 P2 151.53(12)
O1 Li1 Li2 127.26(13)
O1 Li1 N1 144.97(14)
O1 Li1 N3 120.18(13)
O1 Li1 N4 122.26(13)
N1 Li1 P1 40.37(5)
N1 Li1 P2 40.77(5)
N1 Li1 Li2 87.73(10)
N1 Li1 N3 77.20(9)
N3 Li1 P1 36.99(5)
N3 Li1 P2 87.52(8)
N3 Li1 Li2 52.84(8)
N4 Li1 P1 87.58(8)
N4 Li1 P2 37.28(5)
N4 Li1 Li2 52.77(8)
N4 Li1 N1 77.95(9)
N4 Li1 N3 101.30(11)
P2 Li2 P1 58.27(5)
Li1 Li2 P1 62.61(8)
Li1 Li2 P2 62.17(7)
O2 Li2 P1 147.79(11)
O2 Li2 P2 147.62(12)
O2 Li2 Li1 136.64(13)
O2 Li2 N2 136.49(13)
O2 Li2 N3 124.68(12)
O2 Li2 N4 124.69(12)
N2 Li2 P1 40.02(5)
N2 Li2 P2 40.24(5)
N2 Li2 Li1 86.87(10)
N3 Li2 P1 36.98(5)
N3 Li2 P2 87.61(8)
N3 Li2 Li1 53.62(8)
N3 Li2 N2 76.86(9)
N4 Li2 P1 87.44(8)
N4 Li2 P2 37.06(5)
N4 Li2 Li1 52.44(8)
N4 Li2 N2 77.20(9)
N4 Li2 N3 101.71(11)
C5 O2 Li2 129.84(11)
C5 O2 C8 109.50(10)
C8 O2 Li2 118.93(11)
C1 O1 Li1 115.44(14)
C4 O1 Li1 136.70(17)
C4 O1 C1 107.24(18)
C1A O1 Li1 123.6(4)
C1A O1 C4A 112.3(5)
C4A O1 Li1 123.0(3)
P1 N1 P2 97.20(5)
P1 N1 Li1 89.80(8)
P2 N1 Li1 88.88(8)
C10 N1 P1 122.71(9)
C10 N1 P2 123.02(8)
C10 N1 Li1 125.85(11)
P1 N2 P2 98.11(5)
P1 N2 Li2 89.99(8)
P2 N2 Li2 89.62(8)
C20 N2 P1 124.99(8)
C20 N2 P2 123.79(8)
C20 N2 Li2 120.76(10)
P1 N3 Li1 92.44(8)
P1 N3 Li2 93.16(8)
Li2 N3 Li1 73.53(10)
C24 N3 P1 116.07(8)
C24 N3 Li1 131.18(10)
C24 N3 Li2 136.98(10)
P2 N4 Li1 93.16(8)
P2 N4 Li2 93.43(8)
Li1 N4 Li2 74.80(10)
C30 N4 P2 115.79(8)
C30 N4 Li1 133.50(11)
C30 N4 Li2 133.51(10)
N1 C10 C11 108.12(11)
N1 C10 C12 108.54(11)
N1 C10 C13 111.72(11)
C12 C10 C11 109.41(12)
C12 C10 C13 109.75(13)
C13 C10 C11 109.26(12)
C10 C11 H11A 109.5
C10 C11 H11B 109.5
C10 C11 H11C 109.5
H11A C11 H11B 109.5
H11A C11 H11C 109.5
H11B C11 H11C 109.5
C10 C12 H12A 109.5
C10 C12 H12B 109.5
C10 C12 H12C 109.5
H12A C12 H12B 109.5
H12A C12 H12C 109.5
H12B C12 H12C 109.5
C10 C13 H13A 109.5
C10 C13 H13B 109.5
C10 C13 H13C 109.5
H13A C13 H13B 109.5
H13A C13 H13C 109.5
H13B C13 H13C 109.5
N2 C20 C21 108.45(10)
N2 C20 C22 112.02(11)
N2 C20 C23 108.08(10)
C21 C20 C22 109.38(11)
C21 C20 C23 109.33(11)
C23 C20 C22 109.54(11)
C20 C21 H21A 109.5
C20 C21 H21B 109.5
C20 C21 H21C 109.5
H21A C21 H21B 109.5
H21A C21 H21C 109.5
H21B C21 H21C 109.5
C20 C22 H22A 109.5
C20 C22 H22B 109.5
C20 C22 H22C 109.5
H22A C22 H22B 109.5
H22A C22 H22C 109.5
H22B C22 H22C 109.5
C20 C23 H23A 109.5
C20 C23 H23B 109.5
C20 C23 H23C 109.5
H23A C23 H23B 109.5
H23A C23 H23C 109.5
H23B C23 H23C 109.5
O2 C5 H5A 110.7
O2 C5 H5B 110.7
O2 C5 C6 105.45(12)
H5A C5 H5B 108.8
C6 C5 H5A 110.7
C6 C5 H5B 110.7
C5 C6 H6A 111.4
C5 C6 H6B 111.4
C5 C6 C7 101.72(11)
H6A C6 H6B 109.3
C7 C6 H6A 111.4
C7 C6 H6B 111.4
C6 C7 H7A 111.4
C6 C7 H7B 111.4
H7A C7 H7B 109.2
C8 C7 C6 102.05(12)
C8 C7 H7A 111.4
C8 C7 H7B 111.4
O2 C8 C7 106.24(12)
O2 C8 H8A 110.5
O2 C8 H8B 110.5
C7 C8 H8A 110.5
C7 C8 H8B 110.5
H8A C8 H8B 108.7
N3 C24 H24 108.2
N3 C24 C25 110.83(10)
N3 C24 C29 112.05(10)
C25 C24 H24 108.2
C25 C24 C29 109.38(10)
C29 C24 H24 108.2
C24 C25 H25A 109.1
C24 C25 H25B 109.1
C24 C25 C26 112.47(11)
H25A C25 H25B 107.8
C26 C25 H25A 109.1
C26 C25 H25B 109.1
C25 C26 H26A 109.4
C25 C26 H26B 109.4
H26A C26 H26B 108.0
C27 C26 C25 111.28(12)
C27 C26 H26A 109.4
C27 C26 H26B 109.4
C26 C27 H27A 109.5
C26 C27 H27B 109.5
H27A C27 H27B 108.1
C28 C27 C26 110.89(11)
C28 C27 H27A 109.5
C28 C27 H27B 109.5
C27 C28 H28A 109.3
C27 C28 H28B 109.3
C27 C28 C29 111.41(11)
H28A C28 H28B 108.0
C29 C28 H28A 109.3
C29 C28 H28B 109.3
C24 C29 H29A 109.0
C24 C29 H29B 109.0
C28 C29 C24 112.86(11)
C28 C29 H29A 109.0
C28 C29 H29B 109.0
H29A C29 H29B 107.8
N4 C30 H30 108.0
N4 C30 C31 112.68(11)
N4 C30 C35 110.55(10)
C31 C30 H30 108.0
C35 C30 H30 108.0
C35 C30 C31 109.56(11)
C30 C31 H31A 109.2
C30 C31 H31B 109.2
C30 C31 C32 112.12(12)
H31A C31 H31B 107.9
C32 C31 H31A 109.2
C32 C31 H31B 109.2
C31 C32 H32A 109.4
C31 C32 H32B 109.4
H32A C32 H32B 108.0
C33 C32 C31 111.30(12)
C33 C32 H32A 109.4
C33 C32 H32B 109.4
C32 C33 H33A 109.6
C32 C33 H33B 109.6
H33A C33 H33B 108.1
C34 C33 C32 110.50(12)
C34 C33 H33A 109.6
C34 C33 H33B 109.6
C33 C34 H34A 109.3
C33 C34 H34B 109.3
C33 C34 C35 111.44(12)
H34A C34 H34B 108.0
C35 C34 H34A 109.3
C35 C34 H34B 109.3
C30 C35 C34 112.48(11)
C30 C35 H35A 109.1
C30 C35 H35B 109.1
C34 C35 H35A 109.1
C34 C35 H35B 109.1
H35A C35 H35B 107.8
O1 C1 H1A 110.6
O1 C1 H1B 110.6
H1A C1 H1B 108.7
C2 C1 O1 105.8(2)
C2 C1 H1A 110.6
C2 C1 H1B 110.6
C1 C2 H2A 111.5
C1 C2 H2B 111.5
C1 C2 C3 101.3(3)
H2A C2 H2B 109.3
C3 C2 H2A 111.5
C3 C2 H2B 111.5
C2 C3 H3A 111.9
C2 C3 H3B 111.9
C2 C3 C4 99.1(2)
H3A C3 H3B 109.6
C4 C3 H3A 111.9
C4 C3 H3B 111.9
O1 C4 C3 106.7(2)
O1 C4 H4 126.6
C3 C4 H4 126.6
O1 C1A H1AA 126.7
O1 C1A C2A 106.6(6)
C2A C1A H1AA 126.7
C1A C2A H2AA 127.5
C3A C2A C1A 105.1(7)
C3A C2A H2AA 127.5
C2A C3A H3AA 125.0
C2A C3A C4A 110.1(7)
C4A C3A H3AA 125.0
O1 C4A C3A 98.4(6)
O1 C4A H4AA 112.1
O1 C4A H4AB 112.1
C3A C4A H4AA 112.1
C3A C4A H4AB 112.1
H4AA C4A H4AB 109.7

loop_
_geom_bond_atom_site_label_1
_geom_bond_atom_site_label_2
_geom_bond_distance
P1 P2 2.6679(4)
P1 Li1 2.745(2)
P1 Li2 2.743(2)
P1 N1 1.7776(11)
P1 N2 1.7643(10)
P1 N3 1.6528(11)
P2 Li1 2.724(2)
P2 Li2 2.737(2)
P2 N1 1.7791(10)
P2 N2 1.7677(10)
P2 N4 1.6524(11)
Li1 Li2 2.527(3)
Li1 O1 1.929(3)
Li1 N1 2.097(3)
Li1 N3 2.122(3)
Li1 N4 2.076(3)
Li2 O2 1.939(2)
Li2 N2 2.101(3)
Li2 N3 2.100(3)
Li2 N4 2.085(2)
O2 C5 1.4379(17)
O2 C8 1.4442(18)
O1 C1 1.483(3)
O1 C4 1.398(3)
O1 C1A 1.346(8)
O1 C4A 1.458(8)
N1 C10 1.4758(16)
N2 C20 1.4715(15)
N3 C24 1.4631(15)
N4 C30 1.4657(15)
C10 C11 1.5310(19)
C10 C12 1.528(2)
C10 C13 1.531(2)
C11 H11A 0.9800
C11 H11B 0.9800
C11 H11C 0.9800
C12 H12A 0.9800
C12 H12B 0.9800
C12 H12C 0.9800
C13 H13A 0.9800
C13 H13B 0.9800
C13 H13C 0.9800
C20 C21 1.5295(18)
C20 C22 1.5356(19)
C20 C23 1.5304(17)
C21 H21A 0.9800
C21 H21B 0.9800
C21 H21C 0.9800
C22 H22A 0.9800
C22 H22B 0.9800
C22 H22C 0.9800
C23 H23A 0.9800
C23 H23B 0.9800
C23 H23C 0.9800
C5 H5A 0.9900
C5 H5B 0.9900
C5 C6 1.517(2)
C6 H6A 0.9900
C6 H6B 0.9900
C6 C7 1.523(2)
C7 H7A 0.9900
C7 H7B 0.9900
C7 C8 1.516(2)
C8 H8A 0.9900
C8 H8B 0.9900
C24 H24 1.0000
C24 C25 1.5293(18)
C24 C29 1.5366(18)
C25 H25A 0.9900
C25 H25B 0.9900
C25 C26 1.5306(18)
C26 H26A 0.9900
C26 H26B 0.9900
C26 C27 1.522(2)
C27 H27A 0.9900
C27 H27B 0.9900
C27 C28 1.521(2)
C28 H28A 0.9900
C28 H28B 0.9900
C28 C29 1.5290(19)
C29 H29A 0.9900
C29 H29B 0.9900
C30 H30 1.0000
C30 C31 1.5253(19)
C30 C35 1.5253(18)
C31 H31A 0.9900
C31 H31B 0.9900
C31 C32 1.531(2)
C32 H32A 0.9900
C32 H32B 0.9900
C32 C33 1.524(2)
C33 H33A 0.9900
C33 H33B 0.9900
C33 C34 1.515(2)
C34 H34A 0.9900
C34 H34B 0.9900
C34 C35 1.5366(19)
C35 H35A 0.9900
C35 H35B 0.9900
C1 H1A 0.9900
C1 H1B 0.9900
C1 C2 1.466(4)
C2 H2A 0.9900
C2 H2B 0.9900
C2 C3 1.511(4)
C3 H3A 0.9900
C3 H3B 0.9900
C3 C4 1.561(4)
C4 H4 0.9500
C1A H1AA 0.9500
C1A C2A 1.541(11)
C2A H2AA 0.9500
C2A C3A 1.352(12)
C3A H3AA 0.9500
C3A C4A 1.547(11)
C4A H4AA 0.9900
C4A H4AB 0.9900

loop_
_geom_torsion_atom_site_label_1
_geom_torsion_atom_site_label_2
_geom_torsion_atom_site_label_3
_geom_torsion_atom_site_label_4
_geom_torsion
P1 P2 N1 Li1 89.66(8)
P1 P2 N1 C10 -137.03(12)
P1 P2 N2 Li2 -89.94(8)
P1 P2 N2 C20 142.41(12)
P1 P2 N4 Li1 -37.69(8)
P1 P2 N4 Li2 37.25(8)
P1 P2 N4 C30 179.90(8)
P1 N1 C10 C11 59.87(14)
P1 N1 C10 C12 178.47(10)
P1 N1 C10 C13 -60.38(14)
P1 N2 C20 C21 -170.39(9)
P1 N2 C20 C22 68.79(13)
P1 N2 C20 C23 -51.97(13)
P1 N3 C24 C25 138.05(9)
P1 N3 C24 C29 -99.46(11)
P2 P1 N1 Li1 -88.85(8)
P2 P1 N1 C10 137.22(12)
P2 P1 N2 Li2 89.61(8)
P2 P1 N2 C20 -141.77(12)
P2 P1 N3 Li1 37.00(8)
P2 P1 N3 Li2 -36.64(7)
P2 P1 N3 C24 175.99(8)
P2 N1 C10 C11 -173.61(9)
P2 N1 C10 C12 -55.01(14)
P2 N1 C10 C13 66.13(15)
P2 N2 C20 C21 57.10(13)
P2 N2 C20 C22 -63.72(13)
P2 N2 C20 C23 175.52(9)
P2 N4 C30 C31 90.29(13)
P2 N4 C30 C35 -146.74(9)
Li1 P1 N1 P2 88.85(8)
Li1 P1 N1 C10 -133.93(13)
Li1 P1 N2 P2 -45.32(6)
Li1 P1 N2 Li2 44.29(8)
Li1 P1 N2 C20 172.91(11)
Li1 P1 N3 Li2 -73.63(10)
Li1 P1 N3 C24 138.99(13)
Li1 P2 N1 P1 -89.66(8)
Li1 P2 N1 C10 133.31(13)
Li1 P2 N2 P1 45.75(7)
Li1 P2 N2 Li2 -44.19(9)
Li1 P2 N2 C20 -171.84(11)
Li1 P2 N4 Li2 74.94(10)
Li1 P2 N4 C30 -142.41(13)
Li1 O1 C1 C2 -169.3(2)
Li1 O1 C4 C3 -160.1(2)
Li1 O1 C1A C2A -174.2(4)
Li1 O1 C4A C3A 165.4(4)
Li1 N1 C10 C11 -57.45(16)
Li1 N1 C10 C12 61.14(16)
Li1 N1 C10 C13 -177.71(13)
Li1 N3 C24 C25 -102.54(15)
Li1 N3 C24 C29 19.95(17)
Li1 N4 C30 C31 -32.60(19)
Li1 N4 C30 C35 90.37(16)
Li2 P1 N1 P2 45.42(6)
Li2 P1 N1 Li1 -43.43(9)
Li2 P1 N1 C10 -177.36(11)
Li2 P1 N2 P2 -89.61(8)
Li2 P1 N2 C20 128.62(13)
Li2 P1 N3 Li1 73.63(10)
Li2 P1 N3 C24 -147.38(13)
Li2 P2 N1 P1 -45.56(6)
Li2 P2 N1 Li1 44.10(9)
Li2 P2 N1 C10 177.41(11)
Li2 P2 N2 P1 89.94(8)
Li2 P2 N2 C20 -127.65(12)
Li2 P2 N4 Li1 -74.94(10)
Li2 P2 N4 C30 142.65(13)
Li2 O2 C5 C6 178.68(13)
Li2 O2 C8 C7 158.62(12)
Li2 N2 C20 C21 -55.78(14)
Li2 N2 C20 C22 -176.60(11)
Li2 N2 C20 C23 62.64(14)
Li2 N3 C24 C25 10.14(19)
Li2 N3 C24 C29 132.63(14)
Li2 N4 C30 C31 -146.32(14)
Li2 N4 C30 C35 -23.35(18)
O2 C5 C6 C7 34.17(15)
O1 C1 C2 C3 -39.2(3)
O1 C1A C2A C3A 1.0(9)
N1 P1 N2 P2 4.46(5)
N1 P1 N2 Li2 94.07(8)
N1 P1 N2 C20 -137.31(10)
N1 P1 N3 Li1 -5.12(8)
N1 P1 N3 Li2 -78.76(8)
N1 P1 N3 C24 133.87(9)
N1 P2 N2 P1 -4.46(5)
N1 P2 N2 Li2 -94.40(8)
N1 P2 N2 C20 137.95(10)
N1 P2 N4 Li1 4.33(8)
N1 P2 N4 Li2 79.27(8)
N1 P2 N4 C30 -138.08(9)
N2 P1 N1 P2 -4.42(5)
N2 P1 N1 Li1 -93.27(8)
N2 P1 N1 C10 132.79(10)
N2 P1 N3 Li1 78.64(8)
N2 P1 N3 Li2 5.01(8)
N2 P1 N3 C24 -142.37(9)
N2 P2 N1 P1 4.42(5)
N2 P2 N1 Li1 94.08(8)
N2 P2 N1 C10 -132.62(11)
N2 P2 N4 Li1 -79.21(8)
N2 P2 N4 Li2 -4.26(8)
N2 P2 N4 C30 138.39(9)
N3 P1 N1 P2 94.03(6)
N3 P1 N1 Li1 5.18(8)
N3 P1 N1 C10 -128.75(10)
N3 P1 N2 P2 -94.61(6)
N3 P1 N2 Li2 -5.00(8)
N3 P1 N2 C20 123.63(10)
N3 C24 C25 C26 178.35(11)
N3 C24 C29 C28 -177.13(11)
N4 P2 N1 P1 -93.94(6)
N4 P2 N1 Li1 -4.28(8)
N4 P2 N1 C10 129.03(10)
N4 P2 N2 P1 94.16(6)
N4 P2 N2 Li2 4.22(8)
N4 P2 N2 C20 -123.43(10)
N4 C30 C31 C32 178.46(12)
N4 C30 C35 C34 -179.13(11)
C5 O2 C8 C7 -7.87(16)
C5 C6 C7 C8 -37.84(15)
C6 C7 C8 O2 28.89(15)
C8 O2 C5 C6 -16.77(16)
C24 C25 C26 C27 -56.32(16)
C25 C24 C29 C28 -53.81(15)
C25 C26 C27 C28 55.57(17)
C26 C27 C28 C29 -54.93(17)
C27 C28 C29 C24 55.04(17)
C29 C24 C25 C26 54.31(15)
C30 C31 C32 C33 -56.61(18)
C31 C30 C35 C34 -54.36(16)
C31 C32 C33 C34 55.83(17)
C32 C33 C34 C35 -55.13(17)
C33 C34 C35 C30 55.53(17)
C35 C30 C31 C32 54.94(17)
C1 O1 C4 C3 10.1(3)
C1 C2 C3 C4 42.9(3)
C2 C3 C4 O1 -33.3(3)
C4 O1 C1 C2 18.2(3)
C1A O1 C4A C3A -26.1(8)
C1A C2A C3A C4A -17.6(10)
C2A C3A C4A O1 26.5(9)
C4A O1 C1A C2A 17.4(8)
